data_7156674
loop_
_publ_author_name
'Saini, Kapil Mohan'
'Saunthwal, Rakesh K.'
'Kumar, Shiv'
'Verma, Akhilesh K.'

_publ_section_title
;
 On water: iodine-mediated direct construction of 1,3-benzothiazines from
 ortho-alkynylanilines by regioselective 6-exo-dig cyclization.
;
_journal_issue 10
_journal_name_full 'Organic &amp; biomolecular chemistry'
_journal_page_first 2657
_journal_page_last 2662
_journal_paper_doi 10.1039/c9ob00128j
_journal_volume 17
_journal_year 2019
_chemical_formula_moiety 'C22 H14 Cl I N2 O S'
_chemical_formula_sum 'C22 H14 Cl I N2 O S'
_chemical_formula_weight 516.76
_space_group_crystal_system orthorhombic
_space_group_IT_number 56
_space_group_name_Hall '-P 2ab 2ac'
_space_group_name_H-M_alt 'P c c n'
_symmetry_space_group_name_Hall '-P 2ab 2ac'
_symmetry_space_group_name_H-M 'P c c n'
_atom_sites_solution_hydrogens geom
_audit_creation_method SHELXL-2016/6
_audit_update_record
;
2018-10-09 deposited with the CCDC.
2019-02-07 downloaded from the CCDC.
;
_cell_angle_alpha 90
_cell_angle_beta 90
_cell_angle_gamma 90
_cell_formula_units_Z 8
_cell_length_a 9.8708(4)
_cell_length_b 40.1183(17)
_cell_length_c 9.9473(5)
_cell_measurement_reflns_used 3691
_cell_measurement_temperature 293(2)
_cell_measurement_theta_max 20.0340
_cell_measurement_theta_min 3.5300
_cell_volume 3939.1(3)
_computing_cell_refinement 'CrysAlisPro, Oxford Diffraction Ltd.,'
_computing_data_collection 'CrysAlisPro, Oxford Diffraction Ltd.,'
_computing_data_reduction 'CrysAlisPro, Oxford Diffraction Ltd.,'
_computing_structure_refinement 'SHELXL-2016/6 (Sheldrick, 2016)'
_computing_structure_solution 'SHELXL-2016/6 (Sheldrick, 2016)'
_diffrn_ambient_temperature 293(2)
_diffrn_measured_fraction_theta_full 0.998
_diffrn_measured_fraction_theta_max 0.931
_diffrn_measurement_device_type 'xcalibur sapphire3'
_diffrn_radiation_type MoK\a
_diffrn_radiation_wavelength 0.71073
_diffrn_reflns_av_R_equivalents 0.1507
_diffrn_reflns_av_unetI/netI 0.1142
_diffrn_reflns_Laue_measured_fraction_full 0.998
_diffrn_reflns_Laue_measured_fraction_max 0.931
_diffrn_reflns_limit_h_max 13
_diffrn_reflns_limit_h_min -13
_diffrn_reflns_limit_k_max 55
_diffrn_reflns_limit_k_min -54
_diffrn_reflns_limit_l_max 13
_diffrn_reflns_limit_l_min -13
_diffrn_reflns_number 56114
_diffrn_reflns_point_group_measured_fraction_full 0.998
_diffrn_reflns_point_group_measured_fraction_max 0.931
_diffrn_reflns_theta_full 25.242
_diffrn_reflns_theta_max 29.542
_diffrn_reflns_theta_min 3.272
_exptl_absorpt_coefficient_mu 1.883
_exptl_crystal_colour BROWN
_exptl_crystal_density_diffrn 1.743
_exptl_crystal_description NEEDLE
_exptl_crystal_F_000 2032
_exptl_crystal_size_max 0.20
_exptl_crystal_size_mid 0.18
_exptl_crystal_size_min 0.16
_refine_diff_density_max 0.995
_refine_diff_density_min -1.048
_refine_diff_density_rms 0.121
_refine_ls_extinction_method none
_refine_ls_goodness_of_fit_ref 1.026
_refine_ls_hydrogen_treatment constr
_refine_ls_matrix_type full
_refine_ls_number_parameters 253
_refine_ls_number_reflns 5137
_refine_ls_number_restraints 0
_refine_ls_restrained_S_all 1.026
_refine_ls_R_factor_all 0.1807
_refine_ls_R_factor_gt 0.0766
_refine_ls_shift/su_max 0.002
_refine_ls_shift/su_mean 0.000
_refine_ls_structure_factor_coef Fsqd
_refine_ls_weighting_details 'w=1/[\s^2^(Fo^2^)+(0.0467P)^2^+11.1346P] where P=(Fo^2^+2Fc^2^)/3'
_refine_ls_weighting_scheme calc
_refine_ls_wR_factor_gt 0.1418
_refine_ls_wR_factor_ref 0.1766
_reflns_Friedel_coverage 0.000
_reflns_number_gt 2491
_reflns_number_total 5137
_reflns_threshold_expression 'I > 2\s(I)'
_cod_data_source_file c9ob00128j2.cif
_cod_data_source_block shelx
_cod_depositor_comments 'Adding full bibliography for 7156674.cif.'
_cod_database_code 7156674
_shelx_shelxl_version_number 2016/6
_shelx_space_group_comment
;
The symmetry employed for this shelxl refinement is uniquely defined
by the following loop, which should always be used as a source of
symmetry information in preference to the above space-group names.
They are only intended as comments.
;

loop_
_space_group_symop_operation_xyz
'x, y, z'
'-x+1/2, -y+1/2, z'
'-x, y+1/2, -z+1/2'
'x+1/2, -y, -z+1/2'
'-x, -y, -z'
'x-1/2, y-1/2, -z'
'x, -y-1/2, z-1/2'
'-x-1/2, y, z-1/2'

loop_
_atom_site_label
_atom_site_type_symbol
_atom_site_fract_x
_atom_site_fract_y
_atom_site_fract_z
_atom_site_U_iso_or_equiv
_atom_site_adp_type
_atom_site_occupancy
_atom_site_site_symmetry_order
_atom_site_calc_flag
_atom_site_refinement_flags_posn
_atom_site_refinement_flags_adp
I1 I 0.24713(6) 0.69489(2) 0.64391(6) 0.0598(2) Uani 1 1 d . .
S1 S 0.61848(19) 0.62163(4) 0.67937(16) 0.0360(4) Uani 1 1 d . .
Cl1 Cl 0.5528(3) 0.77521(5) 0.9009(2) 0.0637(6) Uani 1 1 d . .
O1 O 0.7735(5) 0.56540(11) 0.6773(5) 0.0433(13) Uani 1 1 d . .
H1A H 0.745092 0.584285 0.663113 0.065 Uiso 1 1 calc R U
N1 N 0.6820(6) 0.57857(13) 0.8812(5) 0.0329(13) Uani 1 1 d . .
N2 N 0.6137(6) 0.62990(13) 0.9533(5) 0.0347(14) Uani 1 1 d . .
C22 C 0.4945(7) 0.63358(17) 0.4019(6) 0.0288(15) Uani 1 1 d . .
H22 H 0.578762 0.642332 0.424455 0.035 Uiso 1 1 calc R U
C8 C 0.6373(7) 0.61113(16) 0.8510(6) 0.0309(15) Uani 1 1 d . .
C15 C 0.5055(7) 0.65644(16) 0.7019(6) 0.0323(16) Uani 1 1 d . .
C16 C 0.4049(7) 0.65986(16) 0.6125(7) 0.0364(16) Uani 1 1 d . .
C17 C 0.3890(8) 0.63996(16) 0.4876(6) 0.0373(17) Uani 1 1 d . .
C6 C 0.7888(7) 0.52464(16) 0.8484(6) 0.0343(16) Uani 1 1 d . .
C14 C 0.5420(6) 0.67800(16) 0.8159(7) 0.0319(16) Uani 1 1 d . .
C9 C 0.5875(7) 0.66364(17) 0.9348(6) 0.0326(16) Uani 1 1 d . .
C7 C 0.7490(7) 0.55752(16) 0.7940(6) 0.0319(15) Uani 1 1 d . .
C1 C 0.9050(8) 0.50989(18) 0.7999(7) 0.0458(19) Uani 1 1 d . .
H1 H 0.957353 0.520789 0.735727 0.055 Uiso 1 1 calc R U
C18 C 0.2635(8) 0.62504(18) 0.4559(8) 0.0456(19) Uani 1 1 d . .
H18 H 0.188115 0.629028 0.509639 0.055 Uiso 1 1 calc R U
C13 C 0.5334(7) 0.71215(16) 0.8070(7) 0.0391(18) Uani 1 1 d . .
H13 H 0.505680 0.722092 0.727149 0.047 Uiso 1 1 calc R U
C12 C 0.5659(7) 0.73167(18) 0.9166(8) 0.0424(19) Uani 1 1 d . .
C21 C 0.4866(9) 0.6162(2) 0.2911(8) 0.056(2) Uani 1 1 d . .
H21 H 0.559146 0.614837 0.231800 0.067 Uiso 1 1 calc R U
C10 C 0.6191(7) 0.68435(18) 1.0449(7) 0.0419(18) Uani 1 1 d . .
H10 H 0.648210 0.674832 1.125105 0.050 Uiso 1 1 calc R U
C20 C 0.3662(10) 0.6000(2) 0.2658(8) 0.058(2) Uani 1 1 d . .
H20 H 0.360980 0.585500 0.193071 0.070 Uiso 1 1 calc R U
C5 C 0.7124(8) 0.50776(19) 0.9430(8) 0.049(2) Uani 1 1 d . .
H5 H 0.633713 0.517364 0.976854 0.059 Uiso 1 1 calc R U
C19 C 0.2527(9) 0.6046(2) 0.3454(8) 0.051(2) Uani 1 1 d . .
H19 H 0.171215 0.594186 0.324665 0.061 Uiso 1 1 calc R U
C3 C 0.8669(10) 0.46262(19) 0.9373(8) 0.059(2) Uani 1 1 d . .
H3 H 0.892630 0.441495 0.966199 0.071 Uiso 1 1 calc R U
C11 C 0.6075(8) 0.71830(18) 1.0354(8) 0.0465(19) Uani 1 1 d . .
H11 H 0.627610 0.731897 1.108401 0.056 Uiso 1 1 calc R U
C2 C 0.9434(9) 0.4792(2) 0.8461(8) 0.062(2) Uani 1 1 d . .
H2 H 1.023035 0.469611 0.814542 0.074 Uiso 1 1 calc R U
C4 C 0.7521(9) 0.47705(18) 0.9866(8) 0.055(2) Uani 1 1 d . .
H4 H 0.700507 0.465861 1.050442 0.066 Uiso 1 1 calc R U

loop_
_atom_site_aniso_label
_atom_site_aniso_U_11
_atom_site_aniso_U_22
_atom_site_aniso_U_33
_atom_site_aniso_U_23
_atom_site_aniso_U_13
_atom_site_aniso_U_12
I1 0.0462(3) 0.0569(4) 0.0764(4) -0.0111(3) -0.0071(3) 0.0184(3)
S1 0.0442(10) 0.0353(9) 0.0285(9) 0.0006(8) -0.0014(8) 0.0079(9)
Cl1 0.0972(18) 0.0315(10) 0.0624(14) -0.0038(10) -0.0060(13) 0.0023(11)
O1 0.063(4) 0.032(3) 0.036(3) 0.001(2) 0.004(3) 0.009(2)
N1 0.039(3) 0.032(3) 0.028(3) -0.001(2) 0.000(3) 0.003(3)
N2 0.041(4) 0.034(3) 0.029(3) 0.003(3) 0.000(3) 0.011(3)
C22 0.027(4) 0.044(4) 0.014(3) 0.006(3) -0.004(3) 0.010(3)
C8 0.031(4) 0.035(4) 0.026(3) 0.005(3) -0.001(3) 0.001(3)
C15 0.036(4) 0.031(4) 0.030(4) 0.001(3) 0.006(3) -0.003(3)
C16 0.035(4) 0.033(4) 0.041(4) 0.005(3) 0.002(3) 0.004(3)
C17 0.052(5) 0.031(4) 0.029(4) 0.007(3) -0.012(4) 0.007(4)
C6 0.044(4) 0.031(4) 0.028(4) -0.003(3) -0.003(3) 0.001(3)
C14 0.029(4) 0.030(4) 0.037(4) -0.003(3) 0.003(3) 0.000(3)
C9 0.032(4) 0.034(4) 0.032(4) -0.004(3) 0.010(3) -0.007(3)
C7 0.037(4) 0.033(4) 0.026(3) -0.005(3) -0.003(3) -0.005(3)
C1 0.049(5) 0.047(5) 0.042(4) 0.000(4) 0.003(4) 0.011(4)
C18 0.045(5) 0.046(4) 0.046(4) 0.010(4) -0.012(4) 0.009(4)
C13 0.051(5) 0.030(4) 0.037(4) -0.002(3) -0.007(4) 0.000(4)
C12 0.041(5) 0.033(4) 0.053(5) 0.000(4) 0.005(4) 0.005(4)
C21 0.056(6) 0.055(5) 0.056(6) 0.012(4) -0.005(5) 0.013(5)
C10 0.052(5) 0.046(4) 0.028(4) -0.007(3) 0.004(4) 0.005(4)
C20 0.093(7) 0.043(5) 0.039(5) 0.000(4) -0.021(5) 0.019(5)
C5 0.058(5) 0.041(4) 0.049(5) -0.003(4) 0.005(4) 0.010(4)
C19 0.057(5) 0.053(5) 0.043(4) 0.002(4) -0.021(4) 0.000(4)
C3 0.091(7) 0.034(4) 0.053(5) 0.004(4) -0.001(5) 0.013(5)
C11 0.053(5) 0.046(5) 0.041(4) -0.013(4) -0.004(4) -0.001(4)
C2 0.065(6) 0.056(5) 0.065(6) 0.000(5) 0.009(5) 0.034(5)
C4 0.075(6) 0.037(4) 0.054(5) 0.013(4) 0.010(5) 0.002(5)

loop_
_atom_type_symbol
_atom_type_description
_atom_type_scat_dispersion_real
_atom_type_scat_dispersion_imag
_atom_type_scat_source
C C 0.0033 0.0016 'International Tables Vol C Tables 4.2.6.8 and 6.1.1.4'
H H 0.0000 0.0000 'International Tables Vol C Tables 4.2.6.8 and 6.1.1.4'
N N 0.0061 0.0033 'International Tables Vol C Tables 4.2.6.8 and 6.1.1.4'
O O 0.0106 0.0060 'International Tables Vol C Tables 4.2.6.8 and 6.1.1.4'
S S 0.1246 0.1234 'International Tables Vol C Tables 4.2.6.8 and 6.1.1.4'
I I -0.4742 1.8119 'International Tables Vol C Tables 4.2.6.8 and 6.1.1.4'
Cl Cl 0.1484 0.1585 'International Tables Vol C Tables 4.2.6.8 and 6.1.1.4'

loop_
_geom_angle_atom_site_label_1
_geom_angle_atom_site_label_2
_geom_angle_atom_site_label_3
_geom_angle
C8 S1 C15 97.5(3)
C7 O1 H1A 109.5
C7 N1 C8 125.7(5)
C8 N2 C9 119.9(5)
C21 C22 C17 125.4(7)
C21 C22 H22 117.3
C17 C22 H22 117.3
N2 C8 N1 115.4(5)
N2 C8 S1 127.2(5)
N1 C8 S1 117.3(5)
C16 C15 C14 129.2(6)
C16 C15 S1 117.1(5)
C14 C15 S1 113.6(5)
C15 C16 C17 125.3(6)
C15 C16 I1 121.0(5)
C17 C16 I1 113.7(5)
C22 C17 C18 116.7(6)
C22 C17 C16 122.7(7)
C18 C17 C16 120.5(7)
C1 C6 C5 118.8(7)
C1 C6 C7 118.4(6)
C5 C6 C7 122.7(7)
C13 C14 C9 119.2(6)
C13 C14 C15 121.4(6)
C9 C14 C15 119.4(6)
C14 C9 N2 125.2(6)
C14 C9 C10 119.2(6)
N2 C9 C10 115.4(6)
O1 C7 N1 122.1(6)
O1 C7 C6 121.6(6)
N1 C7 C6 116.4(6)
C2 C1 C6 120.0(7)
C2 C1 H1 120.0
C6 C1 H1 120.0
C19 C18 C17 119.9(8)
C19 C18 H18 120.0
C17 C18 H18 120.0
C14 C13 C12 120.0(7)
C14 C13 H13 120.0
C12 C13 H13 120.0
C11 C12 C13 122.1(7)
C11 C12 Cl1 119.4(6)
C13 C12 Cl1 118.4(6)
C22 C21 C20 117.3(8)
C22 C21 H21 121.4
C20 C21 H21 121.4
C11 C10 C9 120.9(7)
C11 C10 H10 119.6
C9 C10 H10 119.6
C21 C20 C19 122.0(8)
C21 C20 H20 119.0
C19 C20 H20 119.0
C4 C5 C6 120.1(8)
C4 C5 H5 119.9
C6 C5 H5 119.9
C18 C19 C20 118.3(8)
C18 C19 H19 120.8
C20 C19 H19 120.8
C2 C3 C4 119.7(7)
C2 C3 H3 120.2
C4 C3 H3 120.2
C12 C11 C10 118.5(7)
C12 C11 H11 120.7
C10 C11 H11 120.7
C3 C2 C1 120.9(8)
C3 C2 H2 119.6
C1 C2 H2 119.6
C5 C4 C3 120.6(8)
C5 C4 H4 119.7
C3 C4 H4 119.7

loop_
_geom_bond_atom_site_label_1
_geom_bond_atom_site_label_2
_geom_bond_distance
I1 C16 2.121(7)
S1 C8 1.768(6)
S1 C15 1.801(7)
Cl1 C12 1.759(7)
O1 C7 1.228(7)
O1 H1A 0.8200
N1 C7 1.379(8)
N1 C8 1.411(8)
N2 C8 1.287(8)
N2 C9 1.391(8)
C22 C21 1.306(10)
C22 C17 1.370(9)
C22 H22 0.9300
C15 C16 1.340(9)
C15 C14 1.471(9)
C16 C17 1.486(9)
C17 C18 1.412(9)
C6 C1 1.378(9)
C6 C5 1.383(10)
C6 C7 1.479(9)
C14 C13 1.375(9)
C14 C9 1.390(9)
C9 C10 1.410(9)
C1 C2 1.367(10)
C1 H1 0.9300
C18 C19 1.374(10)
C18 H18 0.9300
C13 C12 1.381(10)
C13 H13 0.9300
C12 C11 1.360(10)
C21 C20 1.378(11)
C21 H21 0.9300
C10 C11 1.370(9)
C10 H10 0.9300
C20 C19 1.384(11)
C20 H20 0.9300
C5 C4 1.364(10)
C5 H5 0.9300
C19 H19 0.9300
C3 C2 1.355(11)
C3 C4 1.364(11)
C3 H3 0.9300
C11 H11 0.9300
C2 H2 0.9300
C4 H4 0.9300
